data_4517342
loop_
_publ_author_name
'Kordestani, Nazanin'
'Rudbari, Hadi Amiri'
'Fernandes, Alexandra R.'
'Raposo, Lu\'is R'
'Baptista, Pedro V.'
'Ferreira, Daniela'
'Bruno, Giuseppe'
'Bella, Giovanni'
'Scopelliti, Rosario'
'Braun, Jason D.'
'Herbert, David E.'
'Blacque, Olivier'

_publ_section_title
;
 Antiproliferative Activities of Diimine-Based Mixed Ligand Copper(II)
 Complexes.
;
_journal_name_full 'ACS combinatorial science'
_journal_paper_doi 10.1021/acscombsci.9b00202
_journal_year 2020
_chemical_formula_sum 'C17 H11 Br Cl Cu N3 O5'
_chemical_formula_weight 516.19
_space_group_crystal_system monoclinic
_space_group_IT_number 14
_space_group_name_Hall '-P 2yn'
_space_group_name_H-M_alt 'P 1 21/n 1'
_atom_sites_solution_hydrogens geom
_audit_creation_method SHELXL-2014/7
_cell_angle_alpha 90
_cell_angle_beta 104.212(2)
_cell_angle_gamma 90
_cell_formula_units_Z 4
_cell_length_a 9.5010(6)
_cell_length_b 12.0141(7)
_cell_length_c 16.0425(9)
_cell_measurement_reflns_used 9911
_cell_measurement_temperature 150(2)
_cell_measurement_theta_max 28.11
_cell_measurement_theta_min 2.62
_cell_volume 1775.14(18)
_computing_cell_refinement 'Bruker SAINT'
_computing_data_collection 'Bruker APEX3'
_computing_data_reduction 'Bruker SAINT'
_computing_molecular_graphics 'Bruker SHELXTL'
_computing_publication_material 'Bruker SHELXTL'
_computing_structure_refinement 'SHELXL-2014/7 (Sheldrick, 2014)'
_computing_structure_solution 'SHELXS-97 (Sheldrick 2008)'
_diffrn_ambient_temperature 150(2)
_diffrn_measured_fraction_theta_full 0.999
_diffrn_measured_fraction_theta_max 0.993
_diffrn_measurement_device_type 'Bruker D8 QUEST ECO CMOS'
_diffrn_measurement_method '\w scans'
_diffrn_radiation_source 'fine--focus tube'
_diffrn_radiation_type MoK\a
_diffrn_radiation_wavelength 0.71073
_diffrn_reflns_av_R_equivalents 0.0779
_diffrn_reflns_av_unetI/netI 0.0343
_diffrn_reflns_Laue_measured_fraction_full 0.999
_diffrn_reflns_Laue_measured_fraction_max 0.993
_diffrn_reflns_limit_h_max 12
_diffrn_reflns_limit_h_min -12
_diffrn_reflns_limit_k_max 15
_diffrn_reflns_limit_k_min -16
_diffrn_reflns_limit_l_max 21
_diffrn_reflns_limit_l_min -21
_diffrn_reflns_number 48996
_diffrn_reflns_point_group_measured_fraction_full 0.999
_diffrn_reflns_point_group_measured_fraction_max 0.993
_diffrn_reflns_theta_full 25.242
_diffrn_reflns_theta_max 28.365
_diffrn_reflns_theta_min 2.619
_exptl_absorpt_coefficient_mu 3.669
_exptl_absorpt_correction_T_max 0.7456
_exptl_absorpt_correction_T_min 0.4994
_exptl_absorpt_correction_type multi-scan
_exptl_absorpt_process_details 'SADABS V2014/5 (Bruker AXS Inc.)'
_exptl_crystal_colour green
_exptl_crystal_density_diffrn 1.931
_exptl_crystal_description block
_exptl_crystal_F_000 1020
_exptl_crystal_size_max 0.410
_exptl_crystal_size_mid 0.180
_exptl_crystal_size_min 0.040
_refine_diff_density_max 1.428
_refine_diff_density_min -0.941
_refine_diff_density_rms 0.106
_refine_ls_extinction_method none
_refine_ls_goodness_of_fit_ref 1.051
_refine_ls_hydrogen_treatment constr
_refine_ls_matrix_type full
_refine_ls_number_parameters 263
_refine_ls_number_reflns 4412
_refine_ls_number_restraints 0
_refine_ls_restrained_S_all 1.051
_refine_ls_R_factor_all 0.0651
_refine_ls_R_factor_gt 0.0447
_refine_ls_shift/su_max 0.000
_refine_ls_shift/su_mean 0.000
_refine_ls_structure_factor_coef Fsqd
_refine_ls_weighting_details 'w=1/[\s^2^(Fo^2^)+(0.0283P)^2^+6.0726P] where P=(Fo^2^+2Fc^2^)/3'
_refine_ls_weighting_scheme calc
_refine_ls_wR_factor_gt 0.0909
_refine_ls_wR_factor_ref 0.0995
_reflns_Friedel_coverage 0.000
_reflns_number_gt 3536
_reflns_number_total 4412
_reflns_threshold_expression 'I > 2\s(I)'
_cod_data_source_file co9b00202_si_003.cif
_cod_data_source_block har002_0m
_cod_original_sg_symbol_H-M 'P 21/n'
_cod_database_code 4517342
_shelx_shelxl_version_number 2014/7
_shelx_space_group_comment
; 
The symmetry employed for this shelxl refinement is uniquely defined 
by the following loop, which should always be used as a source of 
symmetry information in preference to the above space-group names. 
They are only intended as comments. 
;
_shelx_estimated_absorpt_t_min 0.315
_shelx_estimated_absorpt_t_max 0.867

loop_
_space_group_symop_operation_xyz
'x, y, z'
'-x+1/2, y+1/2, -z+1/2'
'-x, -y, -z'
'x-1/2, -y-1/2, z-1/2'

loop_
_atom_site_label
_atom_site_type_symbol
_atom_site_fract_x
_atom_site_fract_y
_atom_site_fract_z
_atom_site_U_iso_or_equiv
_atom_site_adp_type
_atom_site_occupancy
_atom_site_site_symmetry_order
_atom_site_calc_flag
_atom_site_refinement_flags_posn
_atom_site_refinement_flags_adp
_atom_site_refinement_flags_occupancy
_atom_site_disorder_assembly
_atom_site_disorder_group
Br1 Br 0.31916(5) -0.01914(3) -0.12571(3) 0.03631(12) Uani 1 1 d . . . A 43
C1 C 0.1009(5) 0.2688(3) -0.1261(3) 0.0338(9) Uani 1 1 d . . . A 43
H1 H 0.1724 0.2121 -0.1197 0.041 Uiso 1 1 calc R U . A 43
C2 C 0.0694(5) 0.3311(3) -0.2001(3) 0.0366(9) Uani 1 1 d . . . A 43
H2 H 0.1167 0.3169 -0.2448 0.044 Uiso 1 1 calc R U . A 43
C3 C -0.0328(5) 0.4149(4) -0.2083(3) 0.0363(9) Uani 1 1 d . . . A 43
H3 H -0.0563 0.4592 -0.2588 0.044 Uiso 1 1 calc R U . A 43
C4 C -0.1008(4) 0.4341(3) -0.1427(3) 0.0312(8) Uani 1 1 d . . . A 43
H4 H -0.1703 0.4920 -0.1471 0.037 Uiso 1 1 calc R U . A 43
C5 C -0.0653(4) 0.3669(3) -0.0704(2) 0.0232(7) Uani 1 1 d . . . A 43
C6 C -0.1319(4) 0.3751(3) 0.0039(2) 0.0246(7) Uani 1 1 d . . . A 43
C15 C 0.2888(4) -0.1420(3) 0.1454(3) 0.0290(8) Uani 1 1 d . . . A 43
H15 H 0.2802 -0.1691 0.1996 0.035 Uiso 1 1 calc R U . A 43
C7 C -0.2379(4) 0.4526(3) 0.0097(3) 0.0314(8) Uani 1 1 d . . . A 43
H7 H -0.2706 0.5059 -0.0346 0.038 Uiso 1 1 calc R U . A 43
C8 C -0.2942(5) 0.4503(3) 0.0808(3) 0.0362(9) Uani 1 1 d . . . A 43
H8 H -0.3681 0.5014 0.0856 0.043 Uiso 1 1 calc R U . A 43
C9 C -0.2432(5) 0.3735(3) 0.1453(3) 0.0339(9) Uani 1 1 d . . . A 43
H9 H -0.2806 0.3716 0.1951 0.041 Uiso 1 1 calc R U . A 43
C10 C -0.1367(4) 0.2995(3) 0.1360(2) 0.0287(8) Uani 1 1 d . . . A 43
H10 H -0.1005 0.2470 0.1803 0.034 Uiso 1 1 calc R U . A 43
C11 C 0.2202(4) -0.0049(3) 0.0268(2) 0.0245(7) Uani 1 1 d . . . A 43
C12 C 0.3089(4) -0.0673(3) -0.0150(2) 0.0277(8) Uani 1 1 d . . . A 43
C13 C 0.3881(4) -0.1587(3) 0.0216(3) 0.0310(8) Uani 1 1 d . . . A 43
H13 H 0.4492 -0.1969 -0.0077 0.037 Uiso 1 1 calc R U . A 43
C14 C 0.3769(4) -0.1942(3) 0.1026(3) 0.0321(9) Uani 1 1 d . . . A 43
C16 C 0.2099(4) -0.0465(3) 0.1082(2) 0.0252(7) Uani 1 1 d . . . A 43
C17 C 0.1191(4) 0.0054(3) 0.1558(2) 0.0268(8) Uani 1 1 d . . . A 43
H17 H 0.1073 -0.0326 0.2055 0.032 Uiso 1 1 calc R U . A 43
Cl1 Cl 0.47840(13) -0.31011(9) 0.14884(7) 0.0463(3) Uani 1 1 d . . . A 43
Cu1 Cu 0.06313(5) 0.19317(3) 0.04269(3) 0.02400(12) Uani 1 1 d . . . A 43
N1 N 0.0348(3) 0.2851(2) -0.0629(2) 0.0264(6) Uani 1 1 d . . . A 43
N2 N -0.0833(3) 0.2999(2) 0.06617(19) 0.0240(6) Uani 1 1 d . . . A 43
N3 N 0.3491(4) 0.3088(3) 0.1306(2) 0.0325(7) Uani 1 1 d . . . A 43
O1 O 0.1532(3) 0.0819(2) -0.01011(17) 0.0284(6) Uani 1 1 d . . . A 43
O2 O 0.0536(3) 0.0958(2) 0.13844(17) 0.0288(6) Uani 1 1 d . . . A 43
O3 O 0.2263(4) 0.3011(3) 0.1360(3) 0.0554(9) Uani 1 1 d . . . A 43
O4A O 0.3716(15) 0.281(2) 0.0615(15) 0.080(7) Uani 0.40(3) 1 d . . P B 1
O4B O 0.4045(10) 0.2233(11) 0.1048(10) 0.060(4) Uani 0.60(3) 1 d . . P B 2
O5 O 0.4292(4) 0.3871(3) 0.1672(2) 0.0478(8) Uani 1 1 d . . . . .

loop_
_atom_site_aniso_label
_atom_site_aniso_U_11
_atom_site_aniso_U_22
_atom_site_aniso_U_33
_atom_site_aniso_U_23
_atom_site_aniso_U_13
_atom_site_aniso_U_12
Br1 0.0443(2) 0.0338(2) 0.0359(2) -0.00616(17) 0.01955(18) 0.00063(18)
C1 0.042(2) 0.0226(18) 0.042(2) 0.0054(16) 0.0193(19) 0.0051(16)
C2 0.045(2) 0.032(2) 0.038(2) 0.0059(17) 0.0198(19) 0.0029(18)
C3 0.045(2) 0.033(2) 0.033(2) 0.0108(17) 0.0117(19) 0.0022(18)
C4 0.032(2) 0.0259(19) 0.035(2) 0.0058(16) 0.0067(17) 0.0056(15)
C5 0.0252(17) 0.0160(15) 0.0276(18) 0.0000(13) 0.0049(15) -0.0021(13)
C6 0.0274(18) 0.0178(15) 0.0277(18) -0.0016(14) 0.0051(15) -0.0011(14)
C15 0.0314(19) 0.0215(17) 0.0300(19) -0.0009(15) -0.0007(16) 0.0013(15)
C7 0.034(2) 0.0214(17) 0.038(2) -0.0018(16) 0.0070(17) 0.0060(15)
C8 0.033(2) 0.030(2) 0.047(2) -0.0085(18) 0.0126(19) 0.0080(16)
C9 0.038(2) 0.034(2) 0.032(2) -0.0056(17) 0.0145(18) 0.0028(17)
C10 0.035(2) 0.0251(18) 0.0269(18) -0.0015(15) 0.0091(16) -0.0017(15)
C11 0.0250(17) 0.0173(16) 0.0301(18) -0.0027(14) 0.0048(15) -0.0018(13)
C12 0.0292(19) 0.0263(18) 0.0279(19) -0.0082(15) 0.0077(15) -0.0022(15)
C13 0.0288(19) 0.0238(18) 0.039(2) -0.0105(16) 0.0048(17) 0.0036(15)
C14 0.032(2) 0.0195(17) 0.037(2) -0.0054(16) -0.0064(17) 0.0070(15)
C16 0.0260(18) 0.0171(15) 0.0301(19) -0.0024(14) 0.0025(15) -0.0014(13)
C17 0.0314(19) 0.0224(17) 0.0263(18) 0.0038(14) 0.0063(15) 0.0011(15)
Cl1 0.0558(7) 0.0325(5) 0.0408(6) -0.0068(4) -0.0068(5) 0.0221(5)
Cu1 0.0306(2) 0.0164(2) 0.0260(2) 0.00174(17) 0.00890(18) 0.00488(17)
N1 0.0318(16) 0.0187(14) 0.0308(16) 0.0038(12) 0.0118(14) 0.0032(12)
N2 0.0279(15) 0.0174(13) 0.0269(15) -0.0013(12) 0.0067(13) 0.0022(12)
N3 0.0347(18) 0.0295(17) 0.0336(18) 0.0003(15) 0.0085(15) 0.0058(14)
O1 0.0400(15) 0.0190(12) 0.0288(13) 0.0018(10) 0.0135(12) 0.0077(11)
O2 0.0346(14) 0.0225(12) 0.0316(14) 0.0027(11) 0.0124(12) 0.0050(11)
O3 0.0366(18) 0.058(2) 0.074(2) -0.0247(19) 0.0197(17) -0.0106(16)
O4A 0.057(7) 0.103(15) 0.066(11) -0.049(11) -0.010(7) 0.027(8)
O4B 0.032(4) 0.070(6) 0.075(8) -0.040(6) 0.011(4) 0.014(3)
O5 0.0451(18) 0.0432(18) 0.056(2) -0.0124(16) 0.0143(16) -0.0115(15)

loop_
_atom_type_symbol
_atom_type_description
_atom_type_scat_dispersion_real
_atom_type_scat_dispersion_imag
_atom_type_scat_source
C C 0.0033 0.0016 'International Tables Vol C Tables 4.2.6.8 and 6.1.1.4'
H H 0.0000 0.0000 'International Tables Vol C Tables 4.2.6.8 and 6.1.1.4'
N N 0.0061 0.0033 'International Tables Vol C Tables 4.2.6.8 and 6.1.1.4'
O O 0.0106 0.0060 'International Tables Vol C Tables 4.2.6.8 and 6.1.1.4'
Cl Cl 0.1484 0.1585 'International Tables Vol C Tables 4.2.6.8 and 6.1.1.4'
Cu Cu 0.3201 1.2651 'International Tables Vol C Tables 4.2.6.8 and 6.1.1.4'
Br Br -0.2901 2.4595 'International Tables Vol C Tables 4.2.6.8 and 6.1.1.4'

loop_
_geom_angle_atom_site_label_1
_geom_angle_atom_site_label_2
_geom_angle_atom_site_label_3
_geom_angle
N1 C1 C2 122.4(4)
C1 C2 C3 118.5(4)
C4 C3 C2 119.9(4)
C3 C4 C5 118.5(4)
N1 C5 C4 121.3(3)
N1 C5 C6 114.0(3)
C4 C5 C6 124.7(3)
N2 C6 C7 121.6(3)
N2 C6 C5 114.6(3)
C7 C6 C5 123.8(3)
C14 C15 C16 119.2(4)
C8 C7 C6 118.5(4)
C7 C8 C9 120.0(4)
C10 C9 C8 118.6(4)
N2 C10 C9 121.8(4)
O1 C11 C12 119.7(3)
O1 C11 C16 124.7(3)
C12 C11 C16 115.6(3)
C13 C12 C11 123.1(4)
C13 C12 Br1 119.7(3)
C11 C12 Br1 117.2(3)
C12 C13 C14 118.8(4)
C15 C14 C13 121.8(3)
C15 C14 Cl1 119.7(3)
C13 C14 Cl1 118.5(3)
C15 C16 C11 121.4(3)
C15 C16 C17 117.1(3)
C11 C16 C17 121.5(3)
O2 C17 C16 126.5(3)
O1 Cu1 O2 92.42(11)
O1 Cu1 N1 89.56(12)
O2 Cu1 N1 169.50(12)
O1 Cu1 N2 161.81(12)
O2 Cu1 N2 93.86(11)
N1 Cu1 N2 81.32(12)
O1 Cu1 O3 112.73(12)
O2 Cu1 O3 88.82(13)
N1 Cu1 O3 99.93(14)
N2 Cu1 O3 84.47(12)
C1 N1 C5 119.5(3)
C1 N1 Cu1 125.3(3)
C5 N1 Cu1 115.1(2)
C10 N2 C6 119.6(3)
C10 N2 Cu1 125.5(3)
C6 N2 Cu1 114.9(2)
O3 N3 O5 120.8(4)
C11 O1 Cu1 126.3(2)
C17 O2 Cu1 125.4(2)
N3 O3 Cu1 121.0(3)

loop_
_geom_bond_atom_site_label_1
_geom_bond_atom_site_label_2
_geom_bond_distance
Br1 C12 1.893(4)
C1 N1 1.331(5)
C1 C2 1.373(6)
C2 C3 1.383(6)
C3 C4 1.382(6)
C4 C5 1.386(5)
C5 N1 1.352(5)
C5 C6 1.484(5)
C6 N2 1.342(5)
C6 C7 1.390(5)
C15 C14 1.359(6)
C15 C16 1.420(5)
C7 C8 1.374(6)
C8 C9 1.383(6)
C9 C10 1.382(5)
C10 N2 1.338(5)
C11 O1 1.287(4)
C11 C12 1.414(5)
C11 C16 1.424(5)
C12 C13 1.379(5)
C13 C14 1.397(6)
C14 Cl1 1.751(4)
C16 C17 1.428(5)
C17 O2 1.248(4)
Cu1 O1 1.896(2)
Cu1 O2 1.950(3)
Cu1 N1 1.985(3)
Cu1 N2 1.995(3)
Cu1 O3 2.278(3)
N3 O3 1.195(4)
N3 O5 1.260(5)
